data_4063817
loop_
_publ_author_name
'Zhou, Wen'
'Tang, Liming'
'Patrick, Brian O.'
'Smith, Kevin M.'

_publ_section_title
;
 Electronic Effects in the Oxidative Addition of Iodomethane with
 Mixed-Aryl \b-Diketiminate Chromium Complexes
;
_journal_issue 3
_journal_name_full Organometallics
_journal_page_first 603
_journal_paper_doi 10.1021/om100961f
_journal_volume 30
_journal_year 2011
_chemical_formula_sum 'C29 H36 Cr N2'
_chemical_formula_weight 464.60
_chemical_name_systematic
;
 ?
;
_space_group_IT_number 14
_symmetry_cell_setting monoclinic
_symmetry_space_group_name_Hall '-P 2yn'
_symmetry_space_group_name_H-M 'P 1 21/n 1'
_atom_sites_solution_hydrogens geom
_atom_sites_solution_primary direct
_atom_sites_solution_secondary difmap
_audit_creation_method SHELXL-97
_cell_angle_alpha 90.00
_cell_angle_beta 90.387(2)
_cell_angle_gamma 90.00
_cell_formula_units_Z 4
_cell_length_a 9.3941(7)
_cell_length_b 19.1453(14)
_cell_length_c 14.2404(11)
_cell_measurement_reflns_used 8329
_cell_measurement_temperature 173(2)
_cell_measurement_theta_max 22.50
_cell_measurement_theta_min 2.41
_cell_volume 2561.1(3)
_computing_structure_refinement 'SHELXL-97 (Sheldrick, 1997)'
_diffrn_ambient_temperature 173(2)
_diffrn_measured_fraction_theta_full 0.995
_diffrn_measured_fraction_theta_max 0.995
_diffrn_measurement_device_type 'Bruker X8 APEX'
_diffrn_measurement_method 'area detector'
_diffrn_radiation_monochromator graphite
_diffrn_radiation_source 'fine-focus sealed tube'
_diffrn_radiation_type MoK\a
_diffrn_radiation_wavelength 0.71073
_diffrn_reflns_av_R_equivalents 0.0255
_diffrn_reflns_av_sigmaI/netI 0.0203
_diffrn_reflns_limit_h_max 10
_diffrn_reflns_limit_h_min -10
_diffrn_reflns_limit_k_max 18
_diffrn_reflns_limit_k_min -20
_diffrn_reflns_limit_l_max 15
_diffrn_reflns_limit_l_min -13
_diffrn_reflns_number 16327
_diffrn_reflns_theta_full 22.52
_diffrn_reflns_theta_max 22.52
_diffrn_reflns_theta_min 1.78
_exptl_absorpt_coefficient_mu 0.465
_exptl_absorpt_correction_T_max 0.963
_exptl_absorpt_correction_T_min 0.783
_exptl_absorpt_correction_type multi-scan
_exptl_crystal_colour red
_exptl_crystal_density_diffrn 1.205
_exptl_crystal_density_method 'not measured'
_exptl_crystal_description irregular
_exptl_crystal_F_000 992
_exptl_crystal_size_max 0.30
_exptl_crystal_size_mid 0.15
_exptl_crystal_size_min 0.08
_refine_diff_density_max 0.232
_refine_diff_density_min -0.195
_refine_diff_density_rms 0.043
_refine_ls_extinction_method none
_refine_ls_goodness_of_fit_ref 1.059
_refine_ls_hydrogen_treatment constr
_refine_ls_matrix_type full
_refine_ls_number_parameters 296
_refine_ls_number_reflns 3339
_refine_ls_number_restraints 0
_refine_ls_restrained_S_all 1.059
_refine_ls_R_factor_all 0.0434
_refine_ls_R_factor_gt 0.0359
_refine_ls_shift/su_max 0.004
_refine_ls_shift/su_mean 0.000
_refine_ls_structure_factor_coef Fsqd
_refine_ls_weighting_details 'calc w=1/[\s^2^(Fo^2^)+(0.0395P)^2^+2.3734P] where P=(Fo^2^+2Fc^2^)/3'
_refine_ls_weighting_scheme calc
_refine_ls_wR_factor_gt 0.0898
_refine_ls_wR_factor_ref 0.0953
_reflns_number_gt 2911
_reflns_number_total 3339
_reflns_threshold_expression >2sigma(I)
_cod_data_source_file om100961f_si_002.cif
_cod_data_source_block 1b_Cr2_4Me
_cod_original_sg_symbol_H-M 'P 21/n'
_cod_database_code 4063817

loop_
_symmetry_equiv_pos_as_xyz
'x, y, z'
'-x+1/2, y+1/2, -z+1/2'
'-x, -y, -z'
'x-1/2, -y-1/2, z-1/2'

loop_
_atom_site_label
_atom_site_type_symbol
_atom_site_fract_x
_atom_site_fract_y
_atom_site_fract_z
_atom_site_U_iso_or_equiv
_atom_site_adp_type
_atom_site_occupancy
_atom_site_symmetry_multiplicity
_atom_site_calc_flag
_atom_site_refinement_flags
C1 C 0.2086(2) 0.01302(13) 0.66579(17) 0.0307(6) Uani 1 1 d .
C2 C 0.2382(3) 0.05522(14) 0.58761(18) 0.0358(6) Uani 1 1 d .
C3 C 0.3000(3) 0.02408(15) 0.50997(19) 0.0424(7) Uani 1 1 d .
H3 H 0.3204 0.0518 0.4564 0.051 Uiso 1 1 calc R
C4 C 0.3322(3) -0.04587(16) 0.5088(2) 0.0471(7) Uani 1 1 d .
H4 H 0.3740 -0.0662 0.4547 0.056 Uiso 1 1 calc R
C5 C 0.3038(3) -0.08635(15) 0.5860(2) 0.0455(7) Uani 1 1 d .
H5 H 0.3271 -0.1346 0.5848 0.055 Uiso 1 1 calc R
C6 C 0.2418(3) -0.05839(14) 0.66593(18) 0.0372(6) Uani 1 1 d .
C7 C 0.2040(3) 0.13251(15) 0.5862(2) 0.0499(8) Uani 1 1 d .
H7 H 0.1941 0.1478 0.6530 0.060 Uiso 1 1 calc R
C8 C 0.3194(4) 0.17688(18) 0.5431(3) 0.0809(12) Uani 1 1 d .
H8A H 0.4114 0.1649 0.5716 0.121 Uiso 1 1 calc R
H8B H 0.2987 0.2263 0.5543 0.121 Uiso 1 1 calc R
H8C H 0.3228 0.1682 0.4753 0.121 Uiso 1 1 calc R
C9 C 0.0650(5) 0.1468(2) 0.5384(4) 0.120(2) Uani 1 1 d .
H9A H 0.0682 0.1293 0.4738 0.180 Uiso 1 1 calc R
H9B H 0.0473 0.1972 0.5376 0.180 Uiso 1 1 calc R
H9C H -0.0117 0.1233 0.5723 0.180 Uiso 1 1 calc R
C10 C 0.2118(3) -0.10541(14) 0.7497(2) 0.0450(7) Uani 1 1 d .
H10 H 0.1658 -0.0760 0.7989 0.054 Uiso 1 1 calc R
C11 C 0.3461(4) -0.1348(2) 0.7916(3) 0.0878(13) Uani 1 1 d .
H11A H 0.3925 -0.1652 0.7457 0.132 Uiso 1 1 calc R
H11B H 0.3229 -0.1619 0.8479 0.132 Uiso 1 1 calc R
H11C H 0.4105 -0.0965 0.8087 0.132 Uiso 1 1 calc R
C12 C 0.1104(4) -0.1645(2) 0.7265(3) 0.0804(11) Uani 1 1 d .
H12A H 0.1565 -0.1972 0.6833 0.121 Uiso 1 1 calc R
H12B H 0.0242 -0.1456 0.6970 0.121 Uiso 1 1 calc R
H12C H 0.0849 -0.1891 0.7844 0.121 Uiso 1 1 calc R
C13 C -0.0854(3) 0.00812(17) 0.6874(2) 0.0509(8) Uani 1 1 d .
H13A H -0.0516 0.0213 0.6249 0.076 Uiso 1 1 calc R
H13B H -0.1834 0.0245 0.6954 0.076 Uiso 1 1 calc R
H13C H -0.0825 -0.0428 0.6939 0.076 Uiso 1 1 calc R
C14 C 0.0089(3) 0.04094(12) 0.76114(17) 0.0318(6) Uani 1 1 d .
C15 C -0.0604(2) 0.06593(13) 0.84068(17) 0.0315(6) Uani 1 1 d .
H15 H -0.1610 0.0608 0.8402 0.038 Uiso 1 1 calc R
C16 C -0.0030(3) 0.09728(12) 0.92061(18) 0.0310(6) Uani 1 1 d .
C17 C -0.1061(3) 0.11566(17) 0.9973(2) 0.0486(7) Uani 1 1 d .
H17A H -0.0918 0.0841 1.0507 0.073 Uiso 1 1 calc R
H17B H -0.2037 0.1109 0.9735 0.073 Uiso 1 1 calc R
H17C H -0.0898 0.1640 1.0175 0.073 Uiso 1 1 calc R
C18 C 0.1801(2) 0.14675(13) 1.01576(17) 0.0302(6) Uani 1 1 d .
C19 C 0.2201(3) 0.11025(14) 1.09527(18) 0.0370(6) Uani 1 1 d .
H19 H 0.2148 0.0607 1.0958 0.044 Uiso 1 1 calc R
C20 C 0.2681(3) 0.14558(15) 1.17437(19) 0.0422(7) Uani 1 1 d .
H20 H 0.2955 0.1196 1.2283 0.051 Uiso 1 1 calc R
C21 C 0.2771(3) 0.21757(15) 1.1768(2) 0.0428(7) Uani 1 1 d .
C22 C 0.2360(3) 0.25319(15) 1.0971(2) 0.0490(8) Uani 1 1 d .
H22 H 0.2405 0.3028 1.0967 0.059 Uiso 1 1 calc R
C23 C 0.1884(3) 0.21868(14) 1.0175(2) 0.0426(7) Uani 1 1 d .
H23 H 0.1611 0.2448 0.9636 0.051 Uiso 1 1 calc R
C24 C 0.3311(4) 0.25594(19) 1.2629(2) 0.0642(9) Uani 1 1 d .
H24A H 0.4200 0.2801 1.2478 0.096 Uiso 1 1 calc R
H24B H 0.3484 0.2224 1.3137 0.096 Uiso 1 1 calc R
H24C H 0.2598 0.2901 1.2828 0.096 Uiso 1 1 calc R
C25 C 0.5193(3) 0.0410(2) 0.8652(3) 0.0721(11) Uani 1 1 d .
H25 H 0.5342 -0.0062 0.8835 0.087 Uiso 1 1 calc R
C26 C 0.5016(3) 0.0980(3) 0.9244(2) 0.0711(12) Uani 1 1 d .
H26 H 0.4986 0.0965 0.9911 0.085 Uiso 1 1 calc R
C27 C 0.4893(3) 0.1563(2) 0.8704(3) 0.0719(11) Uani 1 1 d .
H27 H 0.4774 0.2026 0.8930 0.086 Uiso 1 1 calc R
C28 C 0.4969(3) 0.1373(2) 0.7796(3) 0.0714(11) Uani 1 1 d .
H28 H 0.4931 0.1682 0.7275 0.086 Uiso 1 1 calc R
C29 C 0.5108(3) 0.0665(2) 0.7741(3) 0.0678(11) Uani 1 1 d .
H29 H 0.5140 0.0396 0.7182 0.081 Uiso 1 1 calc R
N1 N 0.1492(2) 0.04424(10) 0.74897(13) 0.0295(5) Uani 1 1 d .
N2 N 0.1352(2) 0.11128(10) 0.93156(14) 0.0310(5) Uani 1 1 d .
Cr1 Cr 0.29083(4) 0.08649(2) 0.84064(3) 0.03207(15) Uani 1 1 d .

loop_
_atom_site_aniso_label
_atom_site_aniso_U_11
_atom_site_aniso_U_22
_atom_site_aniso_U_33
_atom_site_aniso_U_23
_atom_site_aniso_U_13
_atom_site_aniso_U_12
C1 0.0244(13) 0.0353(16) 0.0325(15) -0.0059(12) -0.0016(10) -0.0035(11)
C2 0.0346(14) 0.0394(16) 0.0335(15) -0.0033(13) -0.0004(11) -0.0057(12)
C3 0.0406(16) 0.0505(19) 0.0362(16) -0.0043(14) 0.0044(12) -0.0109(13)
C4 0.0404(16) 0.057(2) 0.0439(18) -0.0179(15) 0.0113(13) -0.0062(14)
C5 0.0445(17) 0.0397(17) 0.0525(19) -0.0137(15) 0.0067(14) 0.0023(13)
C6 0.0340(14) 0.0342(16) 0.0433(17) -0.0069(13) 0.0009(12) -0.0013(12)
C7 0.067(2) 0.0419(18) 0.0413(17) 0.0036(14) 0.0096(14) 0.0010(15)
C8 0.091(3) 0.052(2) 0.100(3) 0.019(2) 0.005(2) -0.013(2)
C9 0.069(3) 0.061(3) 0.230(6) 0.028(3) -0.027(3) 0.012(2)
C10 0.0578(19) 0.0308(16) 0.0465(18) -0.0024(13) 0.0060(14) 0.0053(13)
C11 0.067(2) 0.083(3) 0.113(3) 0.046(3) -0.010(2) -0.001(2)
C12 0.077(3) 0.088(3) 0.076(3) 0.016(2) 0.003(2) -0.035(2)
C13 0.0344(16) 0.066(2) 0.0523(18) -0.0174(16) -0.0009(13) -0.0075(14)
C14 0.0302(14) 0.0286(14) 0.0366(15) 0.0021(12) -0.0024(11) -0.0006(11)
C15 0.0219(12) 0.0329(15) 0.0396(15) -0.0007(12) 0.0009(11) -0.0006(10)
C16 0.0298(14) 0.0266(14) 0.0368(15) 0.0031(11) 0.0035(11) 0.0023(10)
C17 0.0326(15) 0.062(2) 0.0515(18) -0.0141(15) 0.0096(13) -0.0017(14)
C18 0.0257(13) 0.0302(15) 0.0347(15) -0.0026(12) 0.0037(11) -0.0001(10)
C19 0.0366(15) 0.0322(15) 0.0421(17) -0.0005(13) 0.0004(12) -0.0026(12)
C20 0.0404(16) 0.0489(19) 0.0372(16) -0.0012(14) -0.0029(12) -0.0017(13)
C21 0.0317(15) 0.0496(19) 0.0472(18) -0.0165(15) 0.0020(12) -0.0001(13)
C22 0.0523(18) 0.0316(16) 0.063(2) -0.0117(15) 0.0014(15) -0.0021(13)
C23 0.0510(17) 0.0326(16) 0.0440(17) 0.0013(13) -0.0007(13) 0.0018(13)
C24 0.056(2) 0.070(2) 0.066(2) -0.0310(18) -0.0100(16) 0.0042(17)
C25 0.0222(16) 0.068(2) 0.126(4) 0.023(3) -0.0002(18) 0.0100(15)
C26 0.0244(16) 0.147(4) 0.0419(19) -0.006(2) -0.0045(13) -0.0041(19)
C27 0.0364(18) 0.071(3) 0.108(3) -0.020(3) -0.0074(19) -0.0149(17)
C28 0.0341(18) 0.106(3) 0.074(3) 0.035(2) 0.0013(16) -0.0229(19)
C29 0.0252(16) 0.116(4) 0.063(2) -0.034(2) 0.0107(14) -0.0074(18)
N1 0.0288(12) 0.0291(12) 0.0307(12) -0.0016(9) 0.0013(9) -0.0002(9)
N2 0.0312(12) 0.0290(12) 0.0327(12) -0.0004(9) 0.0008(9) 0.0007(9)
Cr1 0.0241(2) 0.0385(3) 0.0337(3) -0.00318(19) 0.00152(17) -0.00172(17)

loop_
_atom_type_symbol
_atom_type_description
_atom_type_scat_dispersion_real
_atom_type_scat_dispersion_imag
_atom_type_scat_source
C C 0.0033 0.0016 'International Tables Vol C Tables 4.2.6.8 and 6.1.1.4'
H H 0.0000 0.0000 'International Tables Vol C Tables 4.2.6.8 and 6.1.1.4'
N N 0.0061 0.0033 'International Tables Vol C Tables 4.2.6.8 and 6.1.1.4'
Cr Cr 0.3209 0.6236 'International Tables Vol C Tables 4.2.6.8 and 6.1.1.4'

loop_
_geom_angle_atom_site_label_1
_geom_angle_atom_site_label_2
_geom_angle_atom_site_label_3
_geom_angle
C6 C1 C2 121.1(2)
C6 C1 N1 119.4(2)
C2 C1 N1 119.5(2)
C3 C2 C1 118.1(2)
C3 C2 C7 120.0(2)
C1 C2 C7 121.9(2)
C4 C3 C2 121.5(3)
C4 C3 H3 119.3
C2 C3 H3 119.3
C5 C4 C3 119.8(3)
C5 C4 H4 120.1
C3 C4 H4 120.1
C4 C5 C6 121.6(3)
C4 C5 H5 119.2
C6 C5 H5 119.2
C5 C6 C1 118.0(3)
C5 C6 C10 119.7(2)
C1 C6 C10 122.4(2)
C9 C7 C8 109.8(3)
C9 C7 C2 111.7(3)
C8 C7 C2 113.7(3)
C9 C7 H7 107.1
C8 C7 H7 107.1
C2 C7 H7 107.1
C7 C8 H8A 109.5
C7 C8 H8B 109.5
H8A C8 H8B 109.5
C7 C8 H8C 109.5
H8A C8 H8C 109.5
H8B C8 H8C 109.5
C7 C9 H9A 109.5
C7 C9 H9B 109.5
H9A C9 H9B 109.5
C7 C9 H9C 109.5
H9A C9 H9C 109.5
H9B C9 H9C 109.5
C11 C10 C12 109.4(3)
C11 C10 C6 112.0(3)
C12 C10 C6 113.0(3)
C11 C10 H10 107.4
C12 C10 H10 107.4
C6 C10 H10 107.4
C10 C11 H11A 109.5
C10 C11 H11B 109.5
H11A C11 H11B 109.5
C10 C11 H11C 109.5
H11A C11 H11C 109.5
H11B C11 H11C 109.5
C10 C12 H12A 109.5
C10 C12 H12B 109.5
H12A C12 H12B 109.5
C10 C12 H12C 109.5
H12A C12 H12C 109.5
H12B C12 H12C 109.5
C14 C13 H13A 109.5
C14 C13 H13B 109.5
H13A C13 H13B 109.5
C14 C13 H13C 109.5
H13A C13 H13C 109.5
H13B C13 H13C 109.5
N1 C14 C15 123.8(2)
N1 C14 C13 120.4(2)
C15 C14 C13 115.7(2)
C16 C15 C14 129.2(2)
C16 C15 H15 115.4
C14 C15 H15 115.4
N2 C16 C15 123.6(2)
N2 C16 C17 119.9(2)
C15 C16 C17 116.5(2)
C16 C17 H17A 109.5
C16 C17 H17B 109.5
H17A C17 H17B 109.5
C16 C17 H17C 109.5
H17A C17 H17C 109.5
H17B C17 H17C 109.5
C23 C18 C19 118.4(2)
C23 C18 N2 120.2(2)
C19 C18 N2 121.4(2)
C18 C19 C20 120.3(2)
C18 C19 H19 119.9
C20 C19 H19 119.9
C21 C20 C19 121.8(3)
C21 C20 H20 119.1
C19 C20 H20 119.1
C22 C21 C20 117.1(3)
C22 C21 C24 121.2(3)
C20 C21 C24 121.7(3)
C21 C22 C23 121.7(3)
C21 C22 H22 119.1
C23 C22 H22 119.1
C18 C23 C22 120.7(3)
C18 C23 H23 119.7
C22 C23 H23 119.7
C21 C24 H24A 109.5
C21 C24 H24B 109.5
H24A C24 H24B 109.5
C21 C24 H24C 109.5
H24A C24 H24C 109.5
H24B C24 H24C 109.5
C29 C25 C26 106.5(3)
C29 C25 Cr1 71.47(18)
C26 C25 Cr1 71.65(17)
C29 C25 H25 126.7
C26 C25 H25 126.7
Cr1 C25 H25 121.9
C27 C26 C25 108.1(3)
C27 C26 Cr1 73.59(18)
C25 C26 Cr1 73.61(18)
C27 C26 H26 125.9
C25 C26 H26 125.9
Cr1 C26 H26 118.8
C28 C27 C26 108.4(4)
C28 C27 Cr1 73.58(19)
C26 C27 Cr1 72.36(19)
C28 C27 H27 125.8
C26 C27 H27 125.8
Cr1 C27 H27 120.1
C27 C28 C29 109.2(3)
C27 C28 Cr1 72.90(19)
C29 C28 Cr1 71.81(18)
C27 C28 H28 125.4
C29 C28 H28 125.4
Cr1 C28 H28 121.6
C28 C29 C25 107.6(3)
C28 C29 Cr1 74.09(19)
C25 C29 Cr1 73.81(18)
C28 C29 H29 126.2
C25 C29 H29 126.2
Cr1 C29 H29 117.9
C14 N1 C1 118.41(19)
C14 N1 Cr1 125.54(16)
C1 N1 Cr1 116.01(14)
C16 N2 C18 118.2(2)
C16 N2 Cr1 125.95(17)
C18 N2 Cr1 115.89(15)
N2 Cr1 N1 91.83(8)
N2 Cr1 C29 163.05(11)
N1 Cr1 C29 104.77(10)
N2 Cr1 C26 105.54(10)
N1 Cr1 C26 157.76(13)
C29 Cr1 C26 57.52(12)
N2 Cr1 C27 109.32(12)
N1 Cr1 C27 150.13(14)
C29 Cr1 C27 56.84(13)
C26 Cr1 C27 34.05(13)
N2 Cr1 C28 138.28(14)
N1 Cr1 C28 117.89(12)
C29 Cr1 C28 34.10(14)
C26 Cr1 C28 56.31(13)
C27 Cr1 C28 33.52(13)
N2 Cr1 C25 131.28(13)
N1 Cr1 C25 123.04(13)
C29 Cr1 C25 34.72(13)
C26 Cr1 C25 34.74(13)
C27 Cr1 C25 56.96(13)
C28 Cr1 C25 56.64(13)

loop_
_geom_bond_atom_site_label_1
_geom_bond_atom_site_label_2
_geom_bond_distance
C1 C6 1.402(4)
C1 C2 1.405(4)
C1 N1 1.443(3)
C2 C3 1.387(4)
C2 C7 1.514(4)
C3 C4 1.373(4)
C3 H3 0.9500
C4 C5 1.373(4)
C4 H4 0.9500
C5 C6 1.389(4)
C5 H5 0.9500
C6 C10 1.522(4)
C7 C9 1.494(5)
C7 C8 1.511(5)
C7 H7 1.0000
C8 H8A 0.9800
C8 H8B 0.9800
C8 H8C 0.9800
C9 H9A 0.9800
C9 H9B 0.9800
C9 H9C 0.9800
C10 C11 1.501(5)
C10 C12 1.514(4)
C10 H10 1.0000
C11 H11A 0.9800
C11 H11B 0.9800
C11 H11C 0.9800
C12 H12A 0.9800
C12 H12B 0.9800
C12 H12C 0.9800
C13 C14 1.507(4)
C13 H13A 0.9800
C13 H13B 0.9800
C13 H13C 0.9800
C14 N1 1.332(3)
C14 C15 1.395(3)
C15 C16 1.392(4)
C15 H15 0.9500
C16 N2 1.334(3)
C16 C17 1.506(4)
C17 H17A 0.9800
C17 H17B 0.9800
C17 H17C 0.9800
C18 C23 1.379(4)
C18 C19 1.381(4)
C18 N2 1.439(3)
C19 C20 1.387(4)
C19 H19 0.9500
C20 C21 1.381(4)
C20 H20 0.9500
C21 C22 1.378(4)
C21 C24 1.513(4)
C22 C23 1.383(4)
C22 H22 0.9500
C23 H23 0.9500
C24 H24A 0.9800
C24 H24B 0.9800
C24 H24C 0.9800
C25 C29 1.388(5)
C25 C26 1.390(5)
C25 Cr1 2.340(3)
C25 H25 0.9500
C26 C27 1.361(5)
C26 Cr1 2.315(3)
C26 H26 0.9500
C27 C28 1.346(5)
C27 Cr1 2.331(3)
C27 H27 0.9500
C28 C29 1.363(5)
C28 Cr1 2.339(3)
C28 H28 0.9500
C29 Cr1 2.311(3)
C29 H29 0.9500
N1 Cr1 2.0262(19)
N2 Cr1 2.016(2)

loop_
_geom_torsion_atom_site_label_1
_geom_torsion_atom_site_label_2
_geom_torsion_atom_site_label_3
_geom_torsion_atom_site_label_4
_geom_torsion
C6 C1 C2 C3 0.7(4)
N1 C1 C2 C3 177.7(2)
C6 C1 C2 C7 -179.6(2)
N1 C1 C2 C7 -2.6(3)
C1 C2 C3 C4 -0.2(4)
C7 C2 C3 C4 -179.9(3)
C2 C3 C4 C5 -0.3(4)
C3 C4 C5 C6 0.4(4)
C4 C5 C6 C1 0.0(4)
C4 C5 C6 C10 179.8(3)
C2 C1 C6 C5 -0.6(4)
N1 C1 C6 C5 -177.6(2)
C2 C1 C6 C10 179.7(2)
N1 C1 C6 C10 2.6(4)
C3 C2 C7 C9 82.8(4)
C1 C2 C7 C9 -96.9(4)
C3 C2 C7 C8 -42.1(4)
C1 C2 C7 C8 138.2(3)
C5 C6 C10 C11 63.5(4)
C1 C6 C10 C11 -116.7(3)
C5 C6 C10 C12 -60.6(4)
C1 C6 C10 C12 119.2(3)
N1 C14 C15 C16 -0.7(4)
C13 C14 C15 C16 178.7(3)
C14 C15 C16 N2 2.9(4)
C14 C15 C16 C17 -177.1(3)
C23 C18 C19 C20 -0.4(4)
N2 C18 C19 C20 177.6(2)
C18 C19 C20 C21 0.3(4)
C19 C20 C21 C22 0.1(4)
C19 C20 C21 C24 -179.3(3)
C20 C21 C22 C23 -0.3(4)
C24 C21 C22 C23 179.1(3)
C19 C18 C23 C22 0.2(4)
N2 C18 C23 C22 -177.8(2)
C21 C22 C23 C18 0.2(4)
C29 C25 C26 C27 -2.6(3)
Cr1 C25 C26 C27 -66.0(2)
C29 C25 C26 Cr1 63.4(2)
C25 C26 C27 C28 0.8(4)
Cr1 C26 C27 C28 -65.2(2)
C25 C26 C27 Cr1 66.0(2)
C26 C27 C28 C29 1.4(4)
Cr1 C27 C28 C29 -63.1(2)
C26 C27 C28 Cr1 64.4(2)
C27 C28 C29 C25 -3.0(4)
Cr1 C28 C29 C25 -66.8(2)
C27 C28 C29 Cr1 63.8(2)
C26 C25 C29 C28 3.4(3)
Cr1 C25 C29 C28 67.0(2)
C26 C25 C29 Cr1 -63.5(2)
C15 C14 N1 C1 176.6(2)
C13 C14 N1 C1 -2.7(3)
C15 C14 N1 Cr1 -0.7(3)
C13 C14 N1 Cr1 179.94(19)
C6 C1 N1 C14 -85.6(3)
C2 C1 N1 C14 97.3(3)
C6 C1 N1 Cr1 92.1(2)
C2 C1 N1 Cr1 -85.0(2)
C15 C16 N2 C18 177.2(2)
C17 C16 N2 C18 -2.7(3)
C15 C16 N2 Cr1 -3.4(3)
C17 C16 N2 Cr1 176.69(19)
C23 C18 N2 C16 -91.5(3)
C19 C18 N2 C16 90.6(3)
C23 C18 N2 Cr1 89.0(2)
C19 C18 N2 Cr1 -88.9(2)
C16 N2 Cr1 N1 1.8(2)
C18 N2 Cr1 N1 -178.80(17)
C16 N2 Cr1 C29 -166.6(4)
C18 N2 Cr1 C29 12.8(5)
C16 N2 Cr1 C26 -164.2(2)
C18 N2 Cr1 C26 15.3(2)
C16 N2 Cr1 C27 160.3(2)
C18 N2 Cr1 C27 -20.3(2)
C16 N2 Cr1 C28 139.4(2)
C18 N2 Cr1 C28 -41.1(2)
C16 N2 Cr1 C25 -137.2(2)
C18 N2 Cr1 C25 42.3(2)
C14 N1 Cr1 N2 0.2(2)
C1 N1 Cr1 N2 -177.17(17)
C14 N1 Cr1 C29 176.8(2)
C1 N1 Cr1 C29 -0.7(2)
C14 N1 Cr1 C26 142.1(3)
C1 N1 Cr1 C26 -35.3(4)
C14 N1 Cr1 C27 -135.8(3)
C1 N1 Cr1 C27 46.8(3)
C14 N1 Cr1 C28 -149.3(2)
C1 N1 Cr1 C28 33.3(2)
C14 N1 Cr1 C25 144.2(2)
C1 N1 Cr1 C25 -33.2(2)
C28 C29 Cr1 N2 -73.8(6)
C25 C29 Cr1 N2 40.4(6)
C28 C29 Cr1 N1 118.3(2)
C25 C29 Cr1 N1 -127.6(2)
C28 C29 Cr1 C26 -76.5(2)
C25 C29 Cr1 C26 37.6(2)
C28 C29 Cr1 C27 -35.8(2)
C25 C29 Cr1 C27 78.4(3)
C25 C29 Cr1 C28 114.2(3)
C28 C29 Cr1 C25 -114.2(3)
C27 C26 Cr1 N2 -101.6(2)
C25 C26 Cr1 N2 143.2(2)
C27 C26 Cr1 N1 118.2(4)
C25 C26 Cr1 N1 3.1(5)
C27 C26 Cr1 C29 77.5(3)
C25 C26 Cr1 C29 -37.6(2)
C25 C26 Cr1 C27 -115.1(3)
C27 C26 Cr1 C28 36.6(2)
C25 C26 Cr1 C28 -78.6(2)
C27 C26 Cr1 C25 115.1(3)
C28 C27 Cr1 N2 -154.6(2)
C26 C27 Cr1 N2 89.3(2)
C28 C27 Cr1 N1 -21.9(4)
C26 C27 Cr1 N1 -138.0(3)
C28 C27 Cr1 C29 36.4(2)
C26 C27 Cr1 C29 -79.7(2)
C28 C27 Cr1 C26 116.1(3)
C26 C27 Cr1 C28 -116.1(3)
C28 C27 Cr1 C25 78.1(3)
C26 C27 Cr1 C25 -38.0(2)
C27 C28 Cr1 N2 37.5(3)
C29 C28 Cr1 N2 155.1(2)
C27 C28 Cr1 N1 167.9(2)
C29 C28 Cr1 N1 -74.5(2)
C27 C28 Cr1 C29 -117.6(3)
C27 C28 Cr1 C26 -37.2(2)
C29 C28 Cr1 C26 80.4(3)
C29 C28 Cr1 C27 117.6(3)
C27 C28 Cr1 C25 -79.2(3)
C29 C28 Cr1 C25 38.5(2)
C29 C25 Cr1 N2 -165.4(2)
C26 C25 Cr1 N2 -50.2(3)
C29 C25 Cr1 N1 66.1(3)
C26 C25 Cr1 N1 -178.6(2)
C26 C25 Cr1 C29 115.3(3)
C29 C25 Cr1 C26 -115.3(3)
C29 C25 Cr1 C27 -78.1(3)
C26 C25 Cr1 C27 37.2(2)
C29 C25 Cr1 C28 -37.8(2)
C26 C25 Cr1 C28 77.5(3)
